data_7152767
loop_
_publ_author_name
'Pehere, Ashok D.'
'Sumby, Christopher J.'
'Abell, Andrew D.'

_publ_section_title
;
 New cylindrical peptide assemblies defined by extended parallel
 \b-sheets.
;
_journal_issue 3
_journal_name_full 'Organic &amp; biomolecular chemistry'
_journal_page_first 425
_journal_page_last 429
_journal_paper_doi 10.1039/c2ob26637g
_journal_volume 11
_journal_year 2013
_chemical_absolute_configuration syn
_chemical_formula_sum 'C26 H36 N6 O6'
_chemical_formula_weight 528.61
_chemical_name_systematic
;
?
;
_space_group_IT_number 19
_symmetry_cell_setting orthorhombic
_symmetry_space_group_name_Hall 'P 2ac 2ab'
_symmetry_space_group_name_H-M 'P 21 21 21'
_atom_sites_solution_hydrogens geom
_atom_sites_solution_primary direct
_atom_sites_solution_secondary difmap
_audit_creation_method SHELXL-97
_cell_angle_alpha 90.00
_cell_angle_beta 90.00
_cell_angle_gamma 90.00
_cell_formula_units_Z 4
_cell_length_a 4.9166(6)
_cell_length_b 13.1195(13)
_cell_length_c 42.105(4)
_cell_measurement_reflns_used 1606
_cell_measurement_temperature 150(2)
_cell_measurement_theta_max 29.0427
_cell_measurement_theta_min 2.4757
_cell_volume 2715.9(5)
_computing_cell_refinement
;
CrysAlisPro, Agilent Technologies,
Version 1.171.35.11 (release 16-05-2011 CrysAlis171 .NET)
(compiled May 16 2011,17:55:39)
;
_computing_data_collection
;
CrysAlisPro, Agilent Technologies,
Version 1.171.35.11 (release 16-05-2011 CrysAlis171 .NET)
(compiled May 16 2011,17:55:39)
;
_computing_data_reduction
;
CrysAlisPro, Agilent Technologies,
Version 1.171.35.11 (release 16-05-2011 CrysAlis171 .NET)
(compiled May 16 2011,17:55:39)
;
_computing_structure_refinement 'SHELXL-97 (Sheldrick, 1997)'
_computing_structure_solution 'SHELXS-97 (Sheldrick, 1990)'
_diffrn_ambient_temperature 150(2)
_diffrn_detector_area_resol_mean 16.1695
_diffrn_measured_fraction_theta_full 0.998
_diffrn_measured_fraction_theta_max 0.877
_diffrn_measurement_details
;
1 omega 5.00 42.50 0.7500 145.0000
omega____ theta____ kappa____ phi______ frames
- 18.8463 77.0000 30.0000 50

2 omega -44.00 68.50 0.7500 145.0000
omega____ theta____ kappa____ phi______ frames
- 18.8463 0.0000 -30.0000 150

3 omega -98.00 -48.50 0.7500 145.0000
omega____ theta____ kappa____ phi______ frames
- -19.6276 179.0000 120.0000 66

;
_diffrn_measurement_device_type 'Xcalibur, Eos'
_diffrn_measurement_method '\w scans'
_diffrn_radiation_monochromator graphite
_diffrn_radiation_source 'Enhance (Mo) X-ray Source'
_diffrn_radiation_type 'Mo K\a'
_diffrn_radiation_wavelength 0.71073
_diffrn_reflns_av_R_equivalents 0.0547
_diffrn_reflns_av_sigmaI/netI 0.1072
_diffrn_reflns_limit_h_max 6
_diffrn_reflns_limit_h_min -6
_diffrn_reflns_limit_k_max 17
_diffrn_reflns_limit_k_min -16
_diffrn_reflns_limit_l_max 48
_diffrn_reflns_limit_l_min -56
_diffrn_reflns_number 10922
_diffrn_reflns_theta_full 25.00
_diffrn_reflns_theta_max 29.11
_diffrn_reflns_theta_min 2.48
_exptl_absorpt_coefficient_mu 0.093
_exptl_absorpt_correction_T_max 1.00000
_exptl_absorpt_correction_T_min 0.75490
_exptl_absorpt_correction_type multi-scan
_exptl_absorpt_process_details
;
CrysAlisPro, Agilent Technologies,
Version 1.171.35.11 (release 16-05-2011 CrysAlis171 .NET)
(compiled May 16 2011,17:55:39)
Empirical absorption correction using spherical harmonics,
implemented in SCALE3 ABSPACK scaling algorithm.
;
_exptl_crystal_colour colourless
_exptl_crystal_density_diffrn 1.293
_exptl_crystal_density_method 'not measured'
_exptl_crystal_description rod
_exptl_crystal_F_000 1128
_exptl_crystal_size_max 0.39
_exptl_crystal_size_mid 0.04
_exptl_crystal_size_min 0.04
_refine_diff_density_max 0.717
_refine_diff_density_min -0.388
_refine_diff_density_rms 0.075
_refine_ls_abs_structure_details 'Flack H D (1983), Acta Cryst. A39, 876-881'
_refine_ls_abs_structure_Flack -2(3)
_refine_ls_extinction_method none
_refine_ls_goodness_of_fit_ref 1.034
_refine_ls_hydrogen_treatment constr
_refine_ls_matrix_type full
_refine_ls_number_parameters 334
_refine_ls_number_reflns 5632
_refine_ls_number_restraints 4
_refine_ls_restrained_S_all 1.040
_refine_ls_R_factor_all 0.1602
_refine_ls_R_factor_gt 0.1039
_refine_ls_shift/su_max 0.000
_refine_ls_shift/su_mean 0.000
_refine_ls_structure_factor_coef Fsqd
_refine_ls_weighting_details 'calc w=1/[\s^2^(Fo^2^)+(0.1133P)^2^+3.5891P] where P=(Fo^2^+2Fc^2^)/3'
_refine_ls_weighting_scheme calc
_refine_ls_wR_factor_gt 0.2379
_refine_ls_wR_factor_ref 0.2792
_reflns_number_gt 3426
_reflns_number_total 5632
_reflns_threshold_expression >2sigma(I)
_cod_data_source_file c2ob26637g.txt
_cod_data_source_block nano
_cod_depositor_comments
;
The following automatic conversions were performed:

'_symmetry_cell_setting' value 'Orthorhombic' changed to
'orthorhombic' according to
/home/saulius/struct/CIF-dictionaries/cif_core.dic dictionary named
'cif_core.dic' version 2.4.2 from 2011-04-26.

Automatic conversion script
Id: cif_fix_values 1891 2012-01-12 08:04:46Z andrius 
;
_cod_original_sg_symbol_H-M P2(1)2(1)2(1)
_cod_database_code 7152767

loop_
_symmetry_equiv_pos_as_xyz
'x, y, z'
'-x+1/2, -y, z+1/2'
'x+1/2, -y+1/2, -z'
'-x, y+1/2, -z+1/2'

loop_
_atom_site_label
_atom_site_type_symbol
_atom_site_fract_x
_atom_site_fract_y
_atom_site_fract_z
_atom_site_U_iso_or_equiv
_atom_site_adp_type
_atom_site_occupancy
_atom_site_symmetry_multiplicity
_atom_site_calc_flag
_atom_site_refinement_flags
_atom_site_disorder_assembly
_atom_site_disorder_group
N1 N -0.2681(13) 0.5402(4) 0.76456(11) 0.0463(14) Uani 1 1 d . . .
N2 N -0.4893(15) 0.5928(7) 0.76419(19) 0.103(3) Uani 1 1 d . . .
N3 N -0.4808(15) 0.6571(6) 0.78763(18) 0.097(3) Uani 1 1 d . . .
C4 C -0.2443(12) 0.6493(4) 0.80292(12) 0.0347(13) Uani 1 1 d . . .
C5 C -0.1076(15) 0.5736(6) 0.78825(17) 0.0582(19) Uani 1 1 d . . .
H5 H 0.0680 0.5487 0.7936 0.070 Uiso 1 1 calc R . .
C6 C -0.1751(12) 0.7151(4) 0.83048(12) 0.0319(12) Uani 1 1 d . . .
H6A H -0.2466 0.7846 0.8266 0.038 Uiso 1 1 calc R . .
H6B H 0.0252 0.7200 0.8323 0.038 Uiso 1 1 calc R . .
C7 C -0.2903(10) 0.6751(4) 0.86154(11) 0.0252(11) Uani 1 1 d . . .
H7 H -0.4915 0.6668 0.8592 0.030 Uiso 1 1 calc R . .
C8 C -0.1668(10) 0.5722(4) 0.86925(11) 0.0232(10) Uani 1 1 d . . .
N9 N -0.3390(9) 0.4949(3) 0.87413(10) 0.0254(9) Uani 1 1 d . . .
H9 H -0.5146 0.5059 0.8720 0.030 Uiso 1 1 calc R . .
C10 C -0.2477(11) 0.3934(4) 0.88277(13) 0.0303(12) Uani 1 1 d . B .
H10 H -0.0447 0.3912 0.8815 0.036 Uiso 1 1 calc R . .
C11 C -0.3645(11) 0.3175(4) 0.85885(15) 0.0342(13) Uani 1 1 d . . .
N12 N -0.1812(10) 0.2620(3) 0.84383(13) 0.0424(13) Uani 1 1 d . . .
H12 H -0.0085 0.2709 0.8486 0.051 Uiso 1 1 calc R . .
C13 C -0.2507(13) 0.1870(4) 0.81989(16) 0.0448(16) Uani 1 1 d . . .
H13 H -0.4525 0.1875 0.8170 0.054 Uiso 1 1 calc R . .
C14 C -0.1217(18) 0.2157(5) 0.78922(18) 0.059(2) Uani 1 1 d . . .
H14A H -0.1426 0.1596 0.7737 0.071 Uiso 1 1 calc R . .
H14B H 0.0749 0.2284 0.7924 0.071 Uiso 1 1 calc R . .
C15 C -0.265(2) 0.3149(6) 0.7765(2) 0.075(2) Uani 1 1 d . . .
H15A H -0.4441 0.2967 0.7674 0.090 Uiso 1 1 calc R . .
H15B H -0.2963 0.3623 0.7944 0.090 Uiso 1 1 calc R . .
C16 C -0.104(3) 0.3657(6) 0.7525(2) 0.098(4) Uani 1 1 d . . .
H16A H -0.0769 0.3181 0.7345 0.118 Uiso 1 1 calc R . .
H16B H 0.0775 0.3809 0.7616 0.118 Uiso 1 1 calc R . .
C17 C -0.2225(19) 0.4620(5) 0.74009(15) 0.062(2) Uani 1 1 d . . .
H17A H -0.0991 0.4901 0.7237 0.074 Uiso 1 1 calc R . .
H17B H -0.3981 0.4463 0.7297 0.074 Uiso 1 1 calc R . .
N18 N -0.2373(9) 0.7429(3) 0.88794(10) 0.0259(9) Uani 1 1 d . . .
H18 H -0.0682 0.7513 0.8943 0.031 Uiso 1 1 calc R . .
C19 C -0.4329(11) 0.7930(4) 0.90299(12) 0.0285(12) Uani 1 1 d . . .
O20 O -0.6740(7) 0.7902(3) 0.89617(9) 0.0399(10) Uani 1 1 d . . .
O21 O -0.3328(9) 0.8485(3) 0.92702(10) 0.0498(12) Uani 1 1 d . . .
C22 C -0.5351(17) 0.9064(8) 0.94508(17) 0.083(3) Uani 1 1 d . . .
H22A H -0.7147 0.8727 0.9434 0.099 Uiso 1 1 calc R . .
H22B H -0.5513 0.9760 0.9362 0.099 Uiso 1 1 calc R . .
C23 C -0.4515(15) 0.9118(5) 0.97864(16) 0.0536(18) Uani 1 1 d . . .
C24 C -0.245(3) 0.9709(9) 0.98843(19) 0.122(5) Uani 1 1 d . . .
H24 H -0.1427 1.0082 0.9733 0.146 Uiso 1 1 calc R . .
C25 C -0.181(4) 0.9783(12) 1.0199(2) 0.177(8) Uani 1 1 d . . .
H25 H -0.0378 1.0228 1.0261 0.213 Uiso 1 1 calc R . .
C26 C -0.310(3) 0.9257(8) 1.0421(3) 0.108(4) Uani 1 1 d . . .
H26 H -0.2720 0.9374 1.0639 0.130 Uiso 1 1 calc R . .
C27 C -0.475(4) 0.8629(11) 1.0344(2) 0.145(6) Uani 1 1 d . . .
H27 H -0.5499 0.8196 1.0502 0.174 Uiso 1 1 calc R . .
C28 C -0.564(4) 0.8509(10) 1.0015(3) 0.155(6) Uani 1 1 d . . .
H28 H -0.6982 0.8017 0.9960 0.186 Uiso 1 1 calc R . .
O29 O 0.0825(7) 0.5620(3) 0.87178(9) 0.0339(9) Uani 1 1 d . . .
C30 C -0.3348(16) 0.3671(5) 0.91683(15) 0.0523(17) Uani 1 1 d D . .
H30A H -0.5350 0.3593 0.9176 0.063 Uiso 1 1 calc R A 1
H30B H -0.2834 0.4235 0.9312 0.063 Uiso 1 1 calc R A 1
C31 C -0.191(4) 0.2616(8) 0.9289(2) 0.188(9) Uani 1 1 d D B 1
H31 H 0.0120 0.2589 0.9272 0.226 Uiso 1 1 calc R B 1
C32 C -0.310(6) 0.2660(19) 0.9632(4) 0.282 Uiso 1 1 d D B 1
H32A H -0.4782 0.2257 0.9641 0.282 Uiso 1 1 calc R B 1
H32B H -0.3504 0.3369 0.9688 0.282 Uiso 1 1 calc R B 1
H32C H -0.1778 0.2380 0.9782 0.282 Uiso 1 1 calc R B 1
C33 C -0.337(5) 0.1762(17) 0.9154(6) 0.282 Uiso 1 1 d D B 1
H33A H -0.2429 0.1126 0.9209 0.282 Uiso 1 1 calc R B 1
H33B H -0.3440 0.1833 0.8923 0.282 Uiso 1 1 calc R B 1
H33C H -0.5220 0.1746 0.9240 0.282 Uiso 1 1 calc R B 1
O35 O -0.6115(8) 0.3112(3) 0.85529(13) 0.0513(12) Uani 1 1 d . . .
C36 C -0.1659(12) 0.0810(4) 0.82976(15) 0.0404(14) Uani 1 1 d . . .
O37 O -0.2762(10) 0.0049(3) 0.82050(12) 0.0604(13) Uani 1 1 d . . .
O38 O 0.0454(9) 0.0808(3) 0.84866(12) 0.0550(13) Uani 1 1 d . . .
C39 C 0.1418(17) -0.0175(5) 0.8598(2) 0.066(2) Uani 1 1 d . . .
H39A H -0.0142 -0.0615 0.8645 0.098 Uiso 1 1 calc R . .
H39B H 0.2507 -0.0081 0.8791 0.098 Uiso 1 1 calc R . .
H39C H 0.2538 -0.0494 0.8433 0.098 Uiso 1 1 calc R . .

loop_
_atom_site_aniso_label
_atom_site_aniso_U_11
_atom_site_aniso_U_22
_atom_site_aniso_U_33
_atom_site_aniso_U_23
_atom_site_aniso_U_13
_atom_site_aniso_U_12
N1 0.067(4) 0.046(3) 0.026(2) -0.005(2) 0.003(3) -0.014(3)
N2 0.064(5) 0.145(7) 0.101(6) -0.066(6) -0.048(4) 0.041(5)
N3 0.077(5) 0.120(6) 0.095(5) -0.067(5) -0.058(4) 0.049(5)
C4 0.043(3) 0.035(3) 0.026(3) 0.010(2) 0.004(3) -0.006(3)
C5 0.048(4) 0.064(5) 0.062(4) -0.014(4) -0.009(3) 0.008(4)
C6 0.032(3) 0.028(3) 0.036(3) 0.003(2) 0.001(2) -0.007(2)
C7 0.021(2) 0.022(2) 0.033(3) -0.005(2) -0.004(2) -0.004(2)
C8 0.022(2) 0.026(2) 0.022(2) -0.001(2) -0.001(2) 0.000(2)
N9 0.0151(19) 0.0220(19) 0.039(2) 0.0015(19) -0.0040(18) -0.0010(17)
C10 0.027(3) 0.018(2) 0.046(3) 0.004(2) -0.008(2) -0.006(2)
C11 0.026(3) 0.016(2) 0.060(4) 0.003(3) -0.009(3) 0.002(2)
N12 0.022(2) 0.030(2) 0.075(3) -0.013(3) -0.009(2) 0.002(2)
C13 0.035(3) 0.025(3) 0.074(4) -0.016(3) -0.015(3) 0.004(3)
C14 0.077(5) 0.031(3) 0.070(5) 0.001(3) -0.008(4) 0.004(4)
C15 0.099(7) 0.053(4) 0.074(5) -0.007(4) 0.023(5) 0.000(5)
C16 0.177(12) 0.060(5) 0.057(5) -0.006(4) 0.007(7) 0.009(7)
C17 0.098(6) 0.044(4) 0.042(4) -0.009(3) 0.007(4) -0.010(4)
N18 0.0158(19) 0.029(2) 0.033(2) -0.0058(19) -0.0047(18) -0.0024(18)
C19 0.031(3) 0.028(3) 0.026(3) 0.000(2) 0.002(2) 0.001(2)
O20 0.0188(19) 0.046(2) 0.055(2) -0.009(2) -0.0035(18) 0.0043(19)
O21 0.042(2) 0.064(3) 0.043(2) -0.028(2) -0.007(2) 0.014(2)
C22 0.062(5) 0.128(8) 0.059(5) -0.049(5) -0.016(4) 0.047(6)
C23 0.059(4) 0.054(4) 0.048(4) -0.024(4) 0.004(3) 0.006(4)
C24 0.180(12) 0.135(9) 0.049(5) 0.013(5) -0.030(6) -0.090(9)
C25 0.28(2) 0.197(14) 0.057(6) 0.006(8) -0.061(9) -0.101(16)
C26 0.186(14) 0.076(7) 0.062(6) -0.012(6) -0.005(8) 0.043(9)
C27 0.251(19) 0.130(11) 0.052(6) 0.015(7) 0.059(9) -0.036(12)
C28 0.227(16) 0.139(11) 0.100(9) -0.017(8) 0.050(10) -0.102(12)
O29 0.0194(19) 0.0289(19) 0.053(2) 0.0030(19) -0.0019(17) -0.0026(16)
C30 0.064(4) 0.047(4) 0.045(3) 0.014(3) -0.006(3) -0.004(4)
C31 0.42(3) 0.097(7) 0.044(5) 0.036(5) -0.019(10) -0.074(14)
O35 0.021(2) 0.033(2) 0.100(4) -0.010(2) -0.010(2) 0.0008(17)
C36 0.030(3) 0.035(3) 0.056(4) -0.007(3) 0.000(3) -0.009(3)
O37 0.068(3) 0.038(2) 0.076(3) -0.014(2) -0.005(3) -0.020(3)
O38 0.048(3) 0.0226(19) 0.095(4) 0.002(2) -0.016(3) -0.003(2)
C39 0.078(5) 0.029(3) 0.089(5) 0.016(4) -0.012(5) -0.001(4)

loop_
_atom_type_symbol
_atom_type_description
_atom_type_scat_dispersion_real
_atom_type_scat_dispersion_imag
_atom_type_scat_source
C C 0.0033 0.0016 'International Tables Vol C Tables 4.2.6.8 and 6.1.1.4'
H H 0.0000 0.0000 'International Tables Vol C Tables 4.2.6.8 and 6.1.1.4'
N N 0.0061 0.0033 'International Tables Vol C Tables 4.2.6.8 and 6.1.1.4'
O O 0.0106 0.0060 'International Tables Vol C Tables 4.2.6.8 and 6.1.1.4'

loop_
_geom_angle_atom_site_label_1
_geom_angle_atom_site_label_2
_geom_angle_atom_site_label_3
_geom_angle
N2 N1 C5 109.3(6)
N2 N1 C17 119.6(6)
C5 N1 C17 131.1(7)
N1 N2 N3 108.2(6)
N2 N3 C4 110.2(6)
N3 C4 C5 105.7(6)
N3 C4 C6 122.2(6)
C5 C4 C6 132.2(6)
N1 C5 C4 106.7(6)
C4 C6 C7 112.7(4)
N18 C7 C8 108.1(4)
N18 C7 C6 112.4(4)
C8 C7 C6 110.1(4)
O29 C8 N9 122.1(5)
O29 C8 C7 120.8(5)
N9 C8 C7 117.1(4)
C8 N9 C10 122.6(4)
N9 C10 C11 108.4(4)
N9 C10 C30 110.7(5)
C11 C10 C30 111.4(5)
O35 C11 N12 125.4(6)
O35 C11 C10 119.8(5)
N12 C11 C10 114.8(5)
C11 N12 C13 123.2(5)
N12 C13 C14 109.4(5)
N12 C13 C36 111.6(5)
C14 C13 C36 110.7(5)
C13 C14 C15 108.3(6)
C16 C15 C14 111.9(8)
C15 C16 C17 115.0(10)
N1 C17 C16 113.9(6)
C19 N18 C7 122.8(4)
O20 C19 N18 125.3(5)
O20 C19 O21 123.4(5)
N18 C19 O21 111.3(5)
C19 O21 C22 115.1(5)
O21 C22 C23 109.5(6)
C24 C23 C28 115.3(9)
C24 C23 C22 122.3(8)
C28 C23 C22 122.2(9)
C23 C24 C25 121.0(11)
C26 C25 C24 122.3(13)
C27 C26 C25 119.6(12)
C26 C27 C28 122.1(12)
C23 C28 C27 118.8(12)
C10 C30 C31 111.0(6)
C33 C31 C32 101.7(17)
C33 C31 C30 108.7(15)
C32 C31 C30 95.3(13)
O37 C36 O38 123.6(6)
O37 C36 C13 123.5(6)
O38 C36 C13 112.9(5)
C36 O38 C39 117.2(5)

loop_
_geom_bond_atom_site_label_1
_geom_bond_atom_site_label_2
_geom_bond_distance
N1 N2 1.288(9)
N1 C5 1.345(9)
N1 C17 1.471(8)
N2 N3 1.299(9)
N3 C4 1.333(8)
C4 C5 1.349(9)
C4 C6 1.486(8)
C6 C7 1.519(7)
C7 N18 1.448(6)
C7 C8 1.515(7)
C8 O29 1.238(6)
C8 N9 1.338(6)
N9 C10 1.451(6)
C10 C11 1.528(7)
C10 C30 1.536(8)
C11 O35 1.227(6)
C11 N12 1.320(7)
N12 C13 1.449(7)
C13 C14 1.487(10)
C13 C36 1.509(8)
C14 C15 1.574(10)
C15 C16 1.445(13)
C16 C17 1.487(11)
N18 C19 1.326(7)
C19 O20 1.220(6)
C19 O21 1.341(6)
O21 C22 1.464(8)
C22 C23 1.473(10)
C23 C24 1.341(12)
C23 C28 1.367(13)
C24 C25 1.368(12)
C25 C26 1.322(17)
C26 C27 1.201(18)
C27 C28 1.463(18)
C30 C31 1.635(13)
C31 C33 1.446(13)
C31 C32 1.562(16)
C36 O37 1.202(7)
C36 O38 1.309(7)
O38 C39 1.452(7)
